data_2202616
loop_
_publ_author_name
'Dupont, L\'eon'
'Somers, Fabian'
'De Tullio, Pascal'
'Pirotte, Bernard'

_publ_section_title
;
 3-Isopropylamino-7-nitro-1,4,2-benzodithiazine 1,1-dioxide
;
_journal_issue 10
_journal_name_full 'Acta Crystallographica Section E'
_journal_page_first o1509
_journal_page_last o1511
_journal_paper_doi 10.1107/S1600536803020324
_journal_volume 59
_journal_year 2003
_chemical_formula_iupac 'C10 H11 N3 O4 S2'
_chemical_formula_moiety 'C10 H11 N3 O4 S2'
_chemical_formula_sum 'C10 H11 N3 O4 S2'
_chemical_formula_weight 301.34
_chemical_name_systematic
;
3-isopropylamino-7-nitro-1,4,2-benzothiadiazine 1,1-dioxide
;
_space_group_IT_number 14
_symmetry_cell_setting monoclinic
_symmetry_space_group_name_Hall '-P 2yn'
_symmetry_space_group_name_H-M 'P 1 21/n 1'
_atom_sites_solution_hydrogens geom
_atom_sites_solution_primary direct
_atom_sites_solution_secondary difmap
_audit_creation_method SHELXL-97
_cell_angle_alpha 90.00
_cell_angle_beta 101.840(12)
_cell_angle_gamma 90.00
_cell_formula_units_Z 4
_cell_length_a 7.4143(7)
_cell_length_b 21.461(4)
_cell_length_c 8.3958(11)
_cell_measurement_reflns_used 31
_cell_measurement_temperature 293(2)
_cell_measurement_theta_max 41.5
_cell_measurement_theta_min 34.1
_cell_volume 1307.5(3)
_computing_cell_refinement DIF4
_computing_data_collection 'DIF4 (Stoe & Cie, 1987)'
_computing_data_reduction 'REDU4 (Stoe & Cie, 1987)'
_computing_molecular_graphics 'ORTEPIII (Burnett & Johnson, 1996)'
_computing_publication_material SHELXL97
_computing_structure_refinement 'SHELXL97 (Sheldrick, 1997)'
_computing_structure_solution 'SHELXS97 (Sheldrick, 1997)'
_diffrn_ambient_temperature 293(2)
_diffrn_measured_fraction_theta_full 0.979
_diffrn_measured_fraction_theta_max 0.979
_diffrn_measurement_device_type 'Stoe--Siemens AED four-circle'
_diffrn_measurement_method \w
_diffrn_radiation_monochromator graphite
_diffrn_radiation_source 'fine-focus sealed tube'
_diffrn_radiation_type CuK\a
_diffrn_radiation_wavelength 1.54180
_diffrn_reflns_av_R_equivalents 0.0444
_diffrn_reflns_av_sigmaI/netI 0.0275
_diffrn_reflns_limit_h_max 0
_diffrn_reflns_limit_h_min -8
_diffrn_reflns_limit_k_max 25
_diffrn_reflns_limit_k_min 0
_diffrn_reflns_limit_l_max 10
_diffrn_reflns_limit_l_min -9
_diffrn_reflns_number 2498
_diffrn_reflns_theta_full 67.85
_diffrn_reflns_theta_max 67.85
_diffrn_reflns_theta_min 4.12
_diffrn_standards_decay_% 10
_diffrn_standards_interval_time 60
_diffrn_standards_number 2
_exptl_absorpt_coefficient_mu 3.849
_exptl_absorpt_correction_T_max 0.270
_exptl_absorpt_correction_T_min 0.137
_exptl_absorpt_correction_type '\y scan'
_exptl_absorpt_process_details '(EMPIR; Stoe & Cie, 1987)'
_exptl_crystal_colour colourless
_exptl_crystal_density_diffrn 1.531
_exptl_crystal_density_method 'not measured'
_exptl_crystal_description prism
_exptl_crystal_F_000 624
_exptl_crystal_size_max 0.68
_exptl_crystal_size_mid 0.53
_exptl_crystal_size_min 0.34
_refine_diff_density_max 0.437
_refine_diff_density_min -0.566
_refine_ls_extinction_coef 0.0102(13)
_refine_ls_extinction_expression Fc^*^=kFc[1+0.001xFc^2^\l^3^/sin(2\q)]^-1/4^
_refine_ls_extinction_method SHELXL97
_refine_ls_goodness_of_fit_ref 1.081
_refine_ls_hydrogen_treatment mixed
_refine_ls_matrix_type full
_refine_ls_number_parameters 178
_refine_ls_number_reflns 2317
_refine_ls_number_restraints 0
_refine_ls_restrained_S_all 1.081
_refine_ls_R_factor_all 0.0593
_refine_ls_R_factor_gt 0.0524
_refine_ls_shift/su_max <0.001
_refine_ls_shift/su_mean 0.000
_refine_ls_structure_factor_coef Fsqd
_refine_ls_weighting_details 'calc w = 1/[\s^2^(Fo^2^)+(0.1169P)^2^+0.1969P] where P = (Fo^2^+2Fc^2^)/3'
_refine_ls_weighting_scheme calc
_refine_ls_wR_factor_gt 0.1519
_refine_ls_wR_factor_ref 0.1563
_reflns_number_gt 1955
_reflns_number_total 2317
_reflns_threshold_expression I>2\s(I)
_cod_data_source_file dn6092.cif
_cod_data_source_block II
_cod_original_sg_symbol_H-M 'P 21/n'
_cod_database_code 2202616
_cod_database_fobs_code 2202616

loop_
_symmetry_equiv_pos_as_xyz
'x, y, z'
'-x+1/2, y+1/2, -z+1/2'
'-x, -y, -z'
'x-1/2, -y-1/2, z-1/2'

loop_
_atom_site_label
_atom_site_fract_x
_atom_site_fract_y
_atom_site_fract_z
_atom_site_U_iso_or_equiv
_atom_site_adp_type
_atom_site_calc_flag
_atom_site_refinement_flags
_atom_site_occupancy
_atom_site_disorder_assembly
_atom_site_disorder_group
_atom_site_type_symbol
S1 0.22976(9) 0.09769(3) 0.11063(8) 0.0417(3) Uani d . 1 . . S
N2 0.3981(3) 0.14534(10) 0.1511(3) 0.0459(6) Uani d . 1 . . N
C3 0.5667(4) 0.12775(13) 0.1460(3) 0.0430(6) Uani d . 1 . . C
S4 0.65181(9) 0.05028(3) 0.15770(9) 0.0479(3) Uani d . 1 . . S
C5 0.4841(4) 0.00923(13) 0.2358(3) 0.0425(6) Uani d . 1 . . C
C6 0.5389(4) -0.04736(14) 0.3117(4) 0.0505(7) Uani d . 1 . . C
H6 0.6600 -0.0607 0.3214 0.061 Uiso calc R 1 . . H
C7 0.4167(4) -0.08335(15) 0.3718(4) 0.0537(7) Uani d . 1 . . C
H7 0.4523 -0.1217 0.4194 0.064 Uiso calc R 1 . . H
C8 0.2376(4) -0.06151(14) 0.3606(3) 0.0452(6) Uani d . 1 . . C
C9 0.1786(4) -0.00546(13) 0.2874(3) 0.0437(6) Uani d . 1 . . C
H9 0.0589 0.0086 0.2823 0.052 Uiso calc R 1 . . H
C10 0.3026(3) 0.02921(12) 0.2217(3) 0.0406(6) Uani d . 1 . . C
N11 0.6957(3) 0.16836(11) 0.1314(3) 0.0486(6) Uani d . 1 . . N
H11 0.798(5) 0.1592(19) 0.143(4) 0.058 Uiso d . 1 . . H
C12 0.6659(4) 0.23559(13) 0.1002(4) 0.0508(7) Uani d . 1 . . C
H12 0.5338 0.2427 0.0601 0.061 Uiso calc R 1 . . H
C13 0.7255(8) 0.27127(18) 0.2564(6) 0.0918(15) Uani d . 1 . . C
H13A 0.6584 0.2566 0.3354 0.138 Uiso calc R 1 . . H
H13B 0.7012 0.3148 0.2366 0.138 Uiso calc R 1 . . H
H13C 0.8551 0.2652 0.2970 0.138 Uiso calc R 1 . . H
C14 0.7657(7) 0.2553(2) -0.0292(6) 0.0967(15) Uani d . 1 . . C
H14A 0.8961 0.2515 0.0110 0.145 Uiso calc R 1 . . H
H14B 0.7358 0.2978 -0.0586 0.145 Uiso calc R 1 . . H
H14C 0.7291 0.2291 -0.1231 0.145 Uiso calc R 1 . . H
N3 0.1082(4) -0.09914(13) 0.4297(3) 0.0554(7) Uani d . 1 . . N
O1 0.1917(3) 0.08075(10) -0.0577(2) 0.0548(5) Uani d . 1 . . O
O2 0.0799(3) 0.12379(10) 0.1739(3) 0.0563(6) Uani d . 1 . . O
O3 -0.0370(3) -0.07592(12) 0.4450(3) 0.0640(6) Uani d . 1 . . O
O4 0.1545(4) -0.15259(13) 0.4707(4) 0.0868(9) Uani d . 1 . . O

loop_
_atom_site_aniso_label
_atom_site_aniso_U_11
_atom_site_aniso_U_22
_atom_site_aniso_U_33
_atom_site_aniso_U_12
_atom_site_aniso_U_13
_atom_site_aniso_U_23
S1 0.0373(4) 0.0340(4) 0.0531(4) 0.0036(2) 0.0077(3) 0.0022(3)
N2 0.0402(12) 0.0332(11) 0.0647(14) 0.0035(9) 0.0115(10) -0.0021(10)
C3 0.0454(15) 0.0340(13) 0.0485(13) -0.0013(11) 0.0068(11) -0.0049(11)
S4 0.0415(4) 0.0346(4) 0.0701(5) 0.0036(3) 0.0174(3) -0.0013(3)
C5 0.0397(13) 0.0374(14) 0.0505(14) 0.0030(11) 0.0094(11) -0.0033(11)
C6 0.0436(15) 0.0404(15) 0.0666(17) 0.0079(12) 0.0093(13) 0.0042(13)
C7 0.0522(17) 0.0412(14) 0.0653(18) 0.0041(13) 0.0064(14) 0.0058(13)
C8 0.0445(14) 0.0420(14) 0.0486(14) -0.0026(12) 0.0084(11) 0.0026(12)
C9 0.0413(14) 0.0382(14) 0.0508(14) 0.0000(11) 0.0078(11) -0.0019(11)
C10 0.0409(13) 0.0334(13) 0.0464(13) 0.0035(11) 0.0066(10) -0.0011(10)
N11 0.0398(12) 0.0347(12) 0.0714(15) -0.0005(10) 0.0115(11) 0.0021(11)
C12 0.0454(15) 0.0351(14) 0.0688(18) -0.0012(12) 0.0044(13) 0.0076(13)
C13 0.123(4) 0.046(2) 0.092(3) 0.001(2) -0.012(3) -0.0123(19)
C14 0.104(3) 0.078(3) 0.116(4) 0.010(3) 0.042(3) 0.040(3)
N3 0.0539(15) 0.0526(15) 0.0577(14) -0.0073(12) 0.0066(11) 0.0100(11)
O1 0.0609(13) 0.0482(12) 0.0518(11) 0.0017(10) 0.0034(9) 0.0029(9)
O2 0.0415(11) 0.0459(12) 0.0845(14) 0.0101(9) 0.0199(10) 0.0066(11)
O3 0.0532(13) 0.0689(16) 0.0716(14) -0.0041(11) 0.0166(11) 0.0075(12)
O4 0.0747(17) 0.0568(15) 0.131(2) 0.0000(13) 0.0253(16) 0.0353(16)

loop_
_atom_type_symbol
_atom_type_description
_atom_type_scat_dispersion_real
_atom_type_scat_dispersion_imag
_atom_type_scat_source
C C 0.0181 0.0091 'International Tables Vol C Tables 4.2.6.8 and 6.1.1.4'
H H 0.0000 0.0000 'International Tables Vol C Tables 4.2.6.8 and 6.1.1.4'
N N 0.0311 0.0180 'International Tables Vol C Tables 4.2.6.8 and 6.1.1.4'
O O 0.0492 0.0322 'International Tables Vol C Tables 4.2.6.8 and 6.1.1.4'
S S 0.3331 0.5567 'International Tables Vol C Tables 4.2.6.8 and 6.1.1.4'

loop_
_geom_angle_atom_site_label_1
_geom_angle_atom_site_label_2
_geom_angle_atom_site_label_3
_geom_angle
_geom_angle_publ_flag
O1 S1 O2 116.91(14) no
O1 S1 N2 111.14(13) no
O2 S1 N2 107.54(13) no
O1 S1 C10 106.71(12) no
O2 S1 C10 107.74(13) no
N2 S1 C10 106.26(12) yes
C3 N2 S1 121.10(19) yes
N2 C3 N11 121.7(3) yes
N2 C3 S4 126.7(2) yes
N11 C3 S4 111.6(2) yes
C5 S4 C3 102.69(13) yes
C6 C5 C10 119.5(3) no
C6 C5 S4 116.5(2) no
C10 C5 S4 124.0(2) no
C7 C6 C5 120.6(3) no
C7 C6 H6 119.7 no
C5 C6 H6 119.7 no
C6 C7 C8 118.8(3) no
C6 C7 H7 120.6 no
C8 C7 H7 120.6 no
C9 C8 C7 122.2(3) no
C9 C8 N3 119.0(3) no
C7 C8 N3 118.8(3) no
C8 C9 C10 118.1(3) no
C8 C9 H9 120.9 no
C10 C9 H9 120.9 no
C9 C10 C5 120.7(2) no
C9 C10 S1 120.2(2) no
C5 C10 S1 119.1(2) no
C3 N11 C12 125.3(3) yes
C3 N11 H11 122(3) no
C12 N11 H11 112(3) no
N11 C12 C14 109.1(3) no
N11 C12 C13 109.7(3) no
C14 C12 C13 112.9(4) no
N11 C12 H12 108.4 no
C14 C12 H12 108.4 no
C13 C12 H12 108.4 no
C12 C13 H13A 109.5 no
C12 C13 H13B 109.5 no
H13A C13 H13B 109.5 no
C12 C13 H13C 109.5 no
H13A C13 H13C 109.5 no
H13B C13 H13C 109.5 no
C12 C14 H14A 109.5 no
C12 C14 H14B 109.5 no
H14A C14 H14B 109.5 no
C12 C14 H14C 109.5 no
H14A C14 H14C 109.5 no
H14B C14 H14C 109.5 no
O3 N3 O4 123.8(3) no
O3 N3 C8 118.8(3) no
O4 N3 C8 117.3(3) no

loop_
_geom_bond_atom_site_label_1
_geom_bond_atom_site_label_2
_geom_bond_site_symmetry_2
_geom_bond_distance
_geom_bond_publ_flag
S1 O1 . 1.430(2) no
S1 O2 . 1.440(2) no
S1 N2 . 1.595(2) yes
S1 C10 . 1.765(3) yes
N2 C3 . 1.315(3) yes
C3 N11 . 1.318(4) yes
C3 S4 . 1.774(3) yes
S4 C5 . 1.757(3) yes
C5 C6 . 1.393(4) no
C5 C10 . 1.394(3) no
C6 C7 . 1.364(4) no
C6 H6 . 0.9300 no
C7 C8 . 1.393(4) no
C7 H7 . 0.9300 no
C8 C9 . 1.381(4) no
C8 N3 . 1.462(4) yes
C9 C10 . 1.382(4) no
C9 H9 . 0.9300 no
N11 C12 . 1.475(4) yes
N11 H11 . 0.77(4) yes
C12 C14 . 1.496(5) no
C12 C13 . 1.505(5) no
C12 H12 . 0.9800 no
C13 H13A . 0.9600 no
C13 H13B . 0.9600 no
C13 H13C . 0.9600 no
C14 H14A . 0.9600 no
C14 H14B . 0.9600 no
C14 H14C . 0.9600 no
N3 O3 . 1.217(4) yes
N3 O4 . 1.226(4) yes

loop_
_geom_hbond_atom_site_label_D
_geom_hbond_atom_site_label_H
_geom_hbond_atom_site_label_A
_geom_hbond_site_symmetry_A
_geom_hbond_distance_DH
_geom_hbond_distance_HA
_geom_hbond_distance_DA
_geom_hbond_angle_DHA
N11 H11 O2 1_655 0.77(4) 2.19(4) 2.957(3) 175(4)

loop_
_geom_torsion_atom_site_label_1
_geom_torsion_atom_site_label_2
_geom_torsion_atom_site_label_3
_geom_torsion_atom_site_label_4
_geom_torsion
_geom_torsion_publ_flag
O1 S1 N2 C3 -68.3(3) no
O2 S1 N2 C3 162.6(2) no
C10 S1 N2 C3 47.4(3) yes
S1 N2 C3 N11 159.7(2) yes
S1 N2 C3 S4 -20.5(4) yes
N2 C3 S4 C5 -16.7(3) yes
N11 C3 S4 C5 163.1(2) yes
C3 S4 C5 C6 -158.4(2) no
C3 S4 C5 C10 23.5(3) no
C10 C5 C6 C7 0.1(4) no
S4 C5 C6 C7 -178.1(2) no
C5 C6 C7 C8 -2.0(5) no
C6 C7 C8 C9 1.6(5) no
C6 C7 C8 N3 -178.1(3) no
C7 C8 C9 C10 0.8(4) no
N3 C8 C9 C10 -179.5(2) no
C8 C9 C10 C5 -2.8(4) no
C8 C9 C10 S1 174.3(2) no
C6 C5 C10 C9 2.3(4) no
S4 C5 C10 C9 -179.6(2) no
C6 C5 C10 S1 -174.8(2) no
S4 C5 C10 S1 3.3(3) no
O1 S1 C10 C9 -96.9(2) no
O2 S1 C10 C9 29.4(3) no
N2 S1 C10 C9 144.4(2) no
O1 S1 C10 C5 80.2(2) no
O2 S1 C10 C5 -153.5(2) no
N2 S1 C10 C5 -38.5(2) no
N2 C3 N11 C12 -7.5(5) yes
S4 C3 N11 C12 172.7(2) no
C3 N11 C12 C14 -134.7(4) yes
C3 N11 C12 C13 101.2(4) yes
C9 C8 N3 O3 -12.0(4) no
C7 C8 N3 O3 167.7(3) no
C9 C8 N3 O4 168.9(3) no
C7 C8 N3 O4 -11.5(4) no

loop_
_cod_related_entry_id
_cod_related_entry_database
_cod_related_entry_code
1 ChemSpider 21131429
